data_1527571
loop_
_publ_author_name
'Ilyukhin, V.V.'
'Nevskii, N.N.'
'Howie, R.A.'
'Bickbau, M.J.'

_publ_section_title
;
 Crystal structure of alinite
;
_journal_name_full 'Nature (London)'
_journal_page_first 397
_journal_page_last 398
_journal_volume 269
_journal_year 1977
_chemical_formula_sum 'Al1.11 Ca11.76 Cl1.05 O19.82 Si3.33'
_chemical_name_systematic 'Ca11.76 ((Si0.75 Al0.25)4.44 O19.82) Cl1.05'
_space_group_IT_number 121
_symmetry_space_group_name_Hall 'I -4 2'
_symmetry_space_group_name_H-M 'I -4 2 m'
_cell_angle_alpha 90
_cell_angle_beta 90
_cell_angle_gamma 90
_cell_formula_units_Z 2
_cell_length_a 10.4714
_cell_length_b 10.4714
_cell_length_c 8.6171
_cell_volume 944.867
_citation_journal_id_ASTM NATUAS
_cod_data_source_file Ilyukhin_NATUAS_1977_1952.cif
_cod_data_source_block Al1.11Ca11.76Cl1.05O19.82Si3.33
_cod_original_cell_volume 944.8669
_cod_database_code 1527571

loop_
_symmetry_equiv_pos_as_xyz
x,y,z
y,-x,-z
-x,-y,z
-y,x,-z
x,-y,-z
-y,-x,z
-x,y,-z
y,x,z
x+1/2,y+1/2,z+1/2
y+1/2,-x+1/2,-z+1/2
-x+1/2,-y+1/2,z+1/2
-y+1/2,x+1/2,-z+1/2
x+1/2,-y+1/2,-z+1/2
-y+1/2,-x+1/2,z+1/2
-x+1/2,y+1/2,-z+1/2
y+1/2,x+1/2,z+1/2

loop_
_atom_site_label
_atom_site_type_symbol
_atom_site_fract_x
_atom_site_fract_y
_atom_site_fract_z
_atom_site_occupancy
_atom_site_U_iso_or_equiv
Al1 Al+3 0.2107 0.2107 0.0005 0.278 0.0
O2 O-2 0.1439 0.1439 0.1561 1.1 0.0
O3 O-2 0.145 0.145 0.8489 1.11 0.0
Ca2 Ca+2 0 0 0 1.12 0.0
O4 O-2 0 0.5 0.25 1.09 0.0
Ca1 Ca+2 -0.0006 0.2609 0.2914 1.09 0.0
Si1 Si+4 0.2107 0.2107 0.0005 0.833 0.0
O1 O-2 0.1782 0.3652 -0.0101 1.1 0.0
Ca3 Ca+2 0 0.5 0 0.96 0.0
Cl1 Cl-1 0 0 0.5 1.05 0.0
